data_4060111
_journal_name_full Organometallics
_journal_paper_doi 10.1021/om049211t
_journal_year 2005
_chemical_formula_sum 'C26 H28 F12 N O P Pt'
_chemical_formula_weight 824.55
_space_group_IT_number 14
_symmetry_cell_setting monoclinic
_symmetry_space_group_name_Hall '-P 2ybc'
_symmetry_space_group_name_H-M 'P 1 21/c 1'
_atom_sites_solution_hydrogens geom
_atom_sites_solution_primary direct
_atom_sites_solution_secondary difmap
_cell_angle_alpha 90.000(3)
_cell_angle_beta 91.664(3)
_cell_angle_gamma 90.000(3)
_cell_formula_units_Z 4
_cell_length_a 8.1234(13)
_cell_length_b 14.108(2)
_cell_length_c 24.683(4)
_cell_measurement_reflns_used ?
_cell_measurement_temperature 293(2)
_cell_measurement_theta_max ?
_cell_measurement_theta_min ?
_cell_volume 2827.6(8)
_diffrn_ambient_temperature 293(2)
_diffrn_detector_area_resol_mean ?
_diffrn_measurement_device_type 'Bruker P4'
_diffrn_measurement_method '\w scans'
_diffrn_radiation_monochromator graphite
_diffrn_radiation_source 'fine-focus sealed tube'
_diffrn_radiation_type MoK\a
_diffrn_radiation_wavelength 0.71069
_diffrn_reflns_av_R_equivalents 0.0362
_diffrn_reflns_av_sigmaI/netI 0.0235
_diffrn_reflns_limit_h_max 10
_diffrn_reflns_limit_h_min -10
_diffrn_reflns_limit_k_max 18
_diffrn_reflns_limit_k_min -18
_diffrn_reflns_limit_l_max 31
_diffrn_reflns_limit_l_min -31
_diffrn_reflns_number 45504
_diffrn_reflns_theta_max 28.30
_diffrn_reflns_theta_min 1.65
_diffrn_standards_decay_% 0
_diffrn_standards_interval_count 0
_diffrn_standards_interval_time 0
_diffrn_standards_number 0
_exptl_absorpt_coefficient_mu 5.120
_exptl_absorpt_correction_T_max ?
_exptl_absorpt_correction_T_min ?
_exptl_absorpt_correction_type none
_exptl_absorpt_process_details ?
_exptl_crystal_colour lt.yellow
_exptl_crystal_density_diffrn 1.937
_exptl_crystal_density_meas multirun
_exptl_crystal_density_method 'not measured'
_exptl_crystal_description iregvblo
_exptl_crystal_F_000 1600
_exptl_crystal_size_max .14
_exptl_crystal_size_mid .20
_exptl_crystal_size_min .20
_refine_ls_extinction_coef ?
_refine_ls_extinction_method none
_refine_ls_goodness_of_fit_ref 1.086
_refine_ls_hydrogen_treatment mixed
_refine_ls_matrix_type full
_refine_ls_number_parameters 391
_refine_ls_number_reflns 6908
_refine_ls_number_restraints 0
_refine_ls_restrained_S_all 1.086
_refine_ls_R_factor_all 0.0337
_refine_ls_R_factor_gt 0.0241
_refine_ls_shift/su_max 0.016
_refine_ls_shift/su_mean 0.001
_refine_ls_structure_factor_coef Fsqd
_refine_ls_weighting_details 'calc w=1/[\s^2^(Fo^2^)+(0.0233P)^2^+4.1442P] where P=(Fo^2^+2Fc^2^)/3'
_refine_ls_weighting_scheme calc
_refine_ls_wR_factor_gt 0.0533
_refine_ls_wR_factor_ref 0.0579
_reflns_number_gt 5857
_reflns_number_total 6908
_reflns_threshold_expression >2sigma(I)
_cod_depositor_comments
;
The following automatic conversions were performed:
'_symmetry_cell_setting' value 'Monoclinic' changed to 'monoclinic'
according to '/home/saulius/struct/CIF-dictionaries/cif_core.dic'
dictionary named 'cif_core.dic' version 2.4.1 from 2010-06-29.

Automatic conversion script
Id: cif_fix_enum 1527 2010-12-29 10:47:43Z saulius 
;
_cod_original_sg_symbol_H-M 'P 21/c'
_cod_database_code 4060111

loop_
_symmetry_equiv_pos_as_xyz
'x, y, z'
'-x, y+1/2, -z+1/2'
'-x, -y, -z'
'x, -y-1/2, z-1/2'

loop_
_atom_site_label
_atom_site_type_symbol
_atom_site_fract_x
_atom_site_fract_y
_atom_site_fract_z
_atom_site_U_iso_or_equiv
_atom_site_adp_type
_atom_site_occupancy
_atom_site_symmetry_multiplicity
_atom_site_calc_flag
_atom_site_refinement_flags
_atom_site_disorder_assembly
_atom_site_disorder_group
Pt1 Pt 0.316328(14) 0.782570(8) 0.096838(4) 0.02275(4) Uani 1 1 d . . .
P1 P 0.16229(9) 0.67811(5) 0.14401(3) 0.02128(15) Uani 1 1 d . . .
F1 F 0.1171(4) 0.9057(3) -0.16914(10) 0.0844(10) Uani 1 1 d . . .
F2 F -0.1155(4) 0.9099(4) -0.13607(11) 0.139(2) Uani 1 1 d . . .
F3 F -0.0221(6) 0.7844(3) -0.16935(14) 0.1150(15) Uani 1 1 d . . .
O1 O 0.4359(3) 0.79774(15) 0.17098(9) 0.0277(5) Uani 1 1 d . . .
N1 N 0.3929(3) 0.91678(18) 0.07499(11) 0.0278(5) Uani 1 1 d . . .
C2 C 0.4863(4) 0.9743(2) 0.10633(14) 0.0333(7) Uani 1 1 d . . .
H2A H 0.5517 0.9481 0.1340 0.040 Uiso 1 1 calc R . .
C3 C 0.4880(4) 1.0714(2) 0.09867(15) 0.0371(8) Uani 1 1 d . . .
H3A H 0.5555 1.1096 0.1206 0.044 Uiso 1 1 calc R . .
F4 F 0.3236(3) 0.58780(17) -0.06405(9) 0.0562(6) Uani 1 1 d . . .
C4 C 0.3885(4) 1.1118(2) 0.05815(16) 0.0376(8) Uani 1 1 d . . .
F5 F 0.1303(3) 0.55828(16) -0.01015(10) 0.0567(6) Uani 1 1 d . . .
C5 C 0.2954(4) 1.0518(2) 0.02564(15) 0.0350(8) Uani 1 1 d . . .
H1 H 0.230(5) 1.076(3) -0.0011(15) 0.035(10) Uiso 1 1 d . . .
F6 F 0.3695(3) 0.60124(15) 0.02114(9) 0.0494(6) Uani 1 1 d . . .
C6 C 0.2975(4) 0.9548(2) 0.03432(13) 0.0287(7) Uani 1 1 d . . .
F7 F 0.5034(3) 0.66617(14) 0.25537(8) 0.0393(5) Uani 1 1 d . . .
C7 C 0.2115(4) 0.8823(2) 0.00094(13) 0.0292(7) Uani 1 1 d . . .
F8 F 0.3988(3) 0.76140(18) 0.31259(8) 0.0500(6) Uani 1 1 d . . .
C8 C 0.1360(4) 0.9060(3) -0.04843(13) 0.0354(8) Uani 1 1 d . . .
H8A H 0.1165 0.9692 -0.0572 0.042 Uiso 1 1 calc R . .
F9 F 0.6066(3) 0.80480(17) 0.26639(10) 0.0507(6) Uani 1 1 d . . .
C9 C 0.0899(4) 0.8348(3) -0.08453(13) 0.0375(8) Uani 1 1 d . . .
F10 F 0.2074(3) 0.89953(17) 0.27825(10) 0.0562(6) Uani 1 1 d . . .
C10 C 0.1316(4) 0.7420(3) -0.07243(14) 0.0371(8) Uani 1 1 d . . .
H10A H 0.1115 0.6947 -0.0980 0.044 Uiso 1 1 calc R . .
F11 F 0.4195(3) 0.95543(15) 0.23870(10) 0.0544(6) Uani 1 1 d . . .
C11 C 0.2036(4) 0.7187(2) -0.02209(13) 0.0302(7) Uani 1 1 d . . .
F12 F 0.1944(3) 0.93081(15) 0.19318(10) 0.0517(6) Uani 1 1 d . . .
C12 C 0.2320(4) 0.7865(2) 0.01905(12) 0.0264(6) Uani 1 1 d . . .
C13 C 0.3795(5) 1.2176(2) 0.0503(2) 0.0498(10) Uani 1 1 d . . .
H13A H 0.2667 1.2377 0.0510 0.075 Uiso 1 1 calc R . .
H13B H 0.4246 1.2340 0.0160 0.075 Uiso 1 1 calc R . .
H13C H 0.4415 1.2485 0.0789 0.075 Uiso 1 1 calc R . .
C14 C 0.0154(5) 0.8599(4) -0.13856(15) 0.0494(10) Uani 1 1 d . . .
C15 C 0.2571(5) 0.6173(3) -0.01782(13) 0.0372(8) Uani 1 1 d . . .
C16 C 0.1933(4) 0.7298(2) 0.21297(12) 0.0254(6) Uani 1 1 d . . .
H16A H 0.0969 0.7666 0.2218 0.031 Uiso 1 1 calc R . .
H16B H 0.2044 0.6789 0.2392 0.031 Uiso 1 1 calc R . .
C17 C 0.3474(4) 0.7941(2) 0.21747(12) 0.0251(6) Uani 1 1 d . . .
C18 C 0.4649(4) 0.7571(3) 0.26309(13) 0.0333(7) Uani 1 1 d . . .
C19 C 0.2926(5) 0.8955(2) 0.23247(15) 0.0393(8) Uani 1 1 d . . .
C20 C -0.0660(4) 0.6966(2) 0.13156(13) 0.0284(7) Uani 1 1 d . . .
C21 C -0.1008(5) 0.8041(3) 0.13290(17) 0.0412(9) Uani 1 1 d . . .
H21A H -0.2132 0.8156 0.1217 0.062 Uiso 1 1 calc R . .
H21B H -0.0288 0.8361 0.1087 0.062 Uiso 1 1 calc R . .
H21C H -0.0821 0.8275 0.1691 0.062 Uiso 1 1 calc R . .
C22 C -0.1204(4) 0.6619(3) 0.07475(14) 0.0382(8) Uani 1 1 d . . .
H22A H -0.2352 0.6755 0.0686 0.057 Uiso 1 1 calc R . .
H22B H -0.1028 0.5948 0.0722 0.057 Uiso 1 1 calc R . .
H22C H -0.0572 0.6937 0.0480 0.057 Uiso 1 1 calc R . .
C23 C -0.1685(4) 0.6480(3) 0.17439(15) 0.0388(8) Uani 1 1 d . . .
H23A H -0.2822 0.6650 0.1690 0.058 Uiso 1 1 calc R . .
H23B H -0.1308 0.6679 0.2098 0.058 Uiso 1 1 calc R . .
H23C H -0.1568 0.5805 0.1713 0.058 Uiso 1 1 calc R . .
C24 C 0.2183(4) 0.5482(2) 0.15467(12) 0.0255(6) Uani 1 1 d . . .
C25 C 0.1265(5) 0.4829(2) 0.11406(15) 0.0392(8) Uani 1 1 d . . .
H25A H 0.1718 0.4201 0.1165 0.059 Uiso 1 1 calc R . .
H25B H 0.1385 0.5068 0.0780 0.059 Uiso 1 1 calc R . .
H25C H 0.0118 0.4809 0.1223 0.059 Uiso 1 1 calc R . .
C26 C 0.1800(4) 0.5123(2) 0.21185(13) 0.0329(7) Uani 1 1 d . . .
H26A H 0.1917 0.4446 0.2131 0.049 Uiso 1 1 calc R . .
H26B H 0.0693 0.5293 0.2203 0.049 Uiso 1 1 calc R . .
H26C H 0.2553 0.5407 0.2378 0.049 Uiso 1 1 calc R . .
C27 C 0.4036(4) 0.5406(2) 0.14609(13) 0.0320(7) Uani 1 1 d . . .
H27A H 0.4392 0.4767 0.1530 0.048 Uiso 1 1 calc R . .
H27B H 0.4612 0.5829 0.1705 0.048 Uiso 1 1 calc R . .
H27C H 0.4267 0.5573 0.1094 0.048 Uiso 1 1 calc R . .

loop_
_atom_site_aniso_label
_atom_site_aniso_U_11
_atom_site_aniso_U_22
_atom_site_aniso_U_33
_atom_site_aniso_U_23
_atom_site_aniso_U_13
_atom_site_aniso_U_12
Pt1 0.02284(7) 0.02336(6) 0.02218(6) 0.00136(4) 0.00306(4) -0.00250(4)
P1 0.0207(4) 0.0219(4) 0.0212(3) -0.0004(3) 0.0021(3) -0.0015(3)
F1 0.077(2) 0.143(3) 0.0330(13) 0.0329(16) 0.0061(12) -0.0117(19)
F2 0.095(2) 0.286(6) 0.0371(15) 0.047(2) 0.0185(15) 0.124(3)
F3 0.163(4) 0.110(3) 0.068(2) 0.0203(19) -0.070(2) -0.027(3)
O1 0.0265(11) 0.0330(12) 0.0235(10) 0.0019(9) 0.0002(8) -0.0068(9)
N1 0.0252(13) 0.0272(13) 0.0315(14) 0.0035(11) 0.0091(10) -0.0038(10)
C2 0.0292(17) 0.0324(17) 0.0386(18) 0.0030(14) 0.0056(14) -0.0062(13)
C3 0.0313(18) 0.0330(18) 0.047(2) -0.0021(15) 0.0100(15) -0.0078(14)
F4 0.0820(18) 0.0558(14) 0.0314(11) -0.0071(10) 0.0143(11) 0.0125(13)
C4 0.0331(18) 0.0284(17) 0.052(2) 0.0053(15) 0.0186(16) 0.0001(14)
F5 0.0712(17) 0.0430(13) 0.0562(14) -0.0053(11) 0.0082(12) -0.0229(12)
C5 0.0316(18) 0.0334(18) 0.0406(19) 0.0101(15) 0.0112(15) 0.0045(14)
F6 0.0690(16) 0.0358(11) 0.0422(12) -0.0062(9) -0.0171(11) 0.0085(11)
C6 0.0265(16) 0.0307(16) 0.0295(16) 0.0041(13) 0.0107(12) 0.0003(13)
F7 0.0450(12) 0.0333(11) 0.0391(11) 0.0020(9) -0.0072(9) 0.0048(9)
C7 0.0264(16) 0.0335(16) 0.0283(15) 0.0058(13) 0.0092(12) 0.0008(13)
F8 0.0624(15) 0.0632(15) 0.0243(10) -0.0035(10) -0.0002(10) 0.0046(12)
C8 0.0289(17) 0.045(2) 0.0325(17) 0.0120(15) 0.0072(13) 0.0051(15)
F9 0.0428(13) 0.0535(13) 0.0546(14) 0.0041(11) -0.0192(11) -0.0158(10)
C9 0.0277(17) 0.058(2) 0.0268(16) 0.0125(16) 0.0029(13) -0.0004(16)
F10 0.0666(16) 0.0451(13) 0.0578(15) -0.0199(11) 0.0173(12) 0.0089(12)
C10 0.0338(19) 0.051(2) 0.0264(16) 0.0012(15) 0.0033(14) -0.0062(16)
F11 0.0607(15) 0.0301(11) 0.0719(16) -0.0154(11) -0.0062(12) -0.0116(10)
C11 0.0309(17) 0.0367(17) 0.0230(15) -0.0006(13) 0.0038(12) -0.0082(14)
F12 0.0581(14) 0.0300(11) 0.0662(15) -0.0001(10) -0.0103(12) 0.0106(10)
C12 0.0236(15) 0.0316(16) 0.0244(14) 0.0033(12) 0.0057(11) -0.0037(12)
C13 0.045(2) 0.0287(19) 0.077(3) 0.0050(18) 0.013(2) 0.0005(16)
C14 0.039(2) 0.081(3) 0.0280(18) 0.0124(19) 0.0028(15) 0.007(2)
C15 0.049(2) 0.0390(19) 0.0233(15) -0.0039(14) 0.0030(14) -0.0090(16)
C16 0.0230(15) 0.0288(16) 0.0246(14) -0.0055(12) 0.0039(11) -0.0019(12)
C17 0.0262(15) 0.0251(15) 0.0241(14) -0.0021(11) 0.0004(11) -0.0030(12)
C18 0.0370(19) 0.0348(17) 0.0280(16) -0.0041(14) -0.0010(13) -0.0058(14)
C19 0.046(2) 0.0287(18) 0.044(2) -0.0072(15) 0.0009(16) 0.0001(15)
C20 0.0197(15) 0.0343(17) 0.0312(16) 0.0014(13) 0.0009(12) -0.0008(12)
C21 0.0295(18) 0.0373(19) 0.057(2) 0.0025(17) 0.0031(16) 0.0084(15)
C22 0.0281(17) 0.050(2) 0.0361(18) 0.0003(16) -0.0060(14) -0.0005(15)
C23 0.0252(17) 0.049(2) 0.0418(19) 0.0047(17) 0.0049(14) -0.0058(15)
C24 0.0253(15) 0.0246(15) 0.0266(15) 0.0008(12) -0.0025(12) -0.0001(12)
C25 0.047(2) 0.0279(17) 0.043(2) -0.0052(15) -0.0062(16) -0.0025(15)
C26 0.0370(18) 0.0294(16) 0.0323(17) 0.0065(13) 0.0026(14) -0.0006(14)
C27 0.0334(18) 0.0317(17) 0.0310(16) 0.0001(13) 0.0010(13) 0.0070(13)
